data_7246996
loop_
_publ_author_name
'Belokoneva, Elena L.'
'Reutova, Olga V.'
'Dimitrova, Olga V.'
'Volkov, Anatoly S.'
'Stefanovich, Sergey Yu.'
'Maltsev, Victor V.'
'Vigasina, Marina F.'

_publ_section_title
;
 New layered nonlinear optical iodate Cs3Ta(IO3)8: topology-symmetry
 analysis and structure prediction
;
_journal_issue 30
_journal_name_full CrystEngComm
_journal_page_first 4364
_journal_page_last 4369
_journal_paper_doi 10.1039/D3CE00461A
_journal_volume 25
_journal_year 2023
_chemical_compound_source no
_chemical_formula_moiety Cs3Ta(IO3)8
_chemical_formula_sum 'Cs3 I8 O24 Ta'
_chemical_formula_weight 1978.88
_chemical_melting_point ?
_chemical_name_common iodate
_chemical_name_systematic 'Cesium Tantale Iodate'
_space_group_IT_number 159
_space_group_name_Hall 'P 3 -2c'
_space_group_name_H-M_alt 'P 3 1 c'
_symmetry_cell_setting trigonal
_symmetry_space_group_name_H-M 'P 3 1 c'
_atom_sites_solution_hydrogens none
_atom_sites_solution_primary direct
_atom_sites_solution_secondary difmap
_audit_creation_method SHELXL-97
_audit_update_record
;
2023-03-03 deposited with the CCDC.	2023-06-21 downloaded from the CCDC.
;
_cell_angle_alpha 90.00
_cell_angle_beta 90.00
_cell_angle_gamma 120.00
_cell_formula_units_Z 2
_cell_length_a 8.07743(10)
_cell_length_b 8.07743(10)
_cell_length_c 23.4262(3)
_cell_measurement_reflns_used 12149
_cell_measurement_temperature 293(2)
_cell_measurement_theta_max 30.6790
_cell_measurement_theta_min 2.8940
_cell_volume 1323.67(3)
_computing_cell_refinement 'CrysAlisPro 1.171.39.46 (Rigaku OD, 2018)'
_computing_data_collection 'CrysAlisPro 1.171.39.46 (Rigaku OD, 2018)'
_computing_data_reduction 'CrysAlisPro 1.171.39.46 (Rigaku OD, 2018)'
_computing_molecular_graphics WINATOM
_computing_publication_material none
_computing_structure_refinement 'SHELXL-97 (Sheldrick, 1997)'
_computing_structure_solution 'SHELXS-97 (Sheldrick, 1990)'
_diffrn_ambient_temperature 293(2)
_diffrn_detector_area_resol_mean 16.0630
_diffrn_measured_fraction_theta_full 0.961
_diffrn_measured_fraction_theta_max 0.961
_diffrn_measurement_device_type 'Xcalibur, Sapphire3'
_diffrn_measurement_method w-scans
_diffrn_radiation_monochromator graphite
_diffrn_radiation_source 'fine-focus sealed tube'
_diffrn_radiation_type MoK\a
_diffrn_radiation_wavelength 0.71073
_diffrn_reflns_av_R_equivalents 0.0481
_diffrn_reflns_av_sigmaI/netI 0.0278
_diffrn_reflns_limit_h_max 11
_diffrn_reflns_limit_h_min -10
_diffrn_reflns_limit_k_max 11
_diffrn_reflns_limit_k_min -11
_diffrn_reflns_limit_l_max 31
_diffrn_reflns_limit_l_min -31
_diffrn_reflns_number 21164
_diffrn_reflns_theta_full 30.87
_diffrn_reflns_theta_max 30.87
_diffrn_reflns_theta_min 2.91
_exptl_absorpt_coefficient_mu 17.642
_exptl_absorpt_correction_T_max 0.317
_exptl_absorpt_correction_T_min 0.098
_exptl_absorpt_correction_type gaussian
_exptl_absorpt_process_details 'CrysAlisPro 1.171.39.46 (Rigaku Oxford Diffraction, 2018)'
_exptl_crystal_colour colourless
_exptl_crystal_density_diffrn 4.965
_exptl_crystal_density_meas ?
_exptl_crystal_density_method 'not measured'
_exptl_crystal_description 'flat hexagonal'
_exptl_crystal_F_000 1708
_exptl_crystal_preparation 'optical nonlinearity'
_exptl_crystal_recrystallization_method hydrothermal
_exptl_crystal_size_max 0.165
_exptl_crystal_size_mid 0.138
_exptl_crystal_size_min 0.083
_refine_diff_density_max 1.682
_refine_diff_density_min -7.066
_refine_diff_density_rms 0.833
_refine_ls_abs_structure_details 'Flack H D (1983), Acta Cryst. A39, 876-881'
_refine_ls_abs_structure_Flack 0.00(4)
_refine_ls_extinction_coef none
_refine_ls_extinction_method none
_refine_ls_goodness_of_fit_ref 1.133
_refine_ls_hydrogen_treatment none
_refine_ls_matrix_type full
_refine_ls_number_parameters 110
_refine_ls_number_reflns 2644
_refine_ls_number_restraints 1
_refine_ls_restrained_S_all 1.133
_refine_ls_R_factor_all 0.0384
_refine_ls_R_factor_gt 0.0361
_refine_ls_shift/su_max 0.001
_refine_ls_shift/su_mean 0.000
_refine_ls_structure_factor_coef Fsqd
_refine_ls_weighting_details 'calc w=1/[\s^2^(Fo^2^)+(0.0521P)^2^+6.1850P] where P=(Fo^2^+2Fc^2^)/3'
_refine_ls_weighting_scheme calc
_refine_ls_wR_factor_gt 0.0873
_refine_ls_wR_factor_ref 0.0890
_reflns_number_gt 2514
_reflns_number_total 2644
_reflns_threshold_expression >2sigma(I)
_cod_data_source_file d3ce00461a2.cif
_cod_data_source_block 9086ab
_cod_depositor_comments
;
The following automatic conversions were performed:

data item '_chemical_melting_point' value 'none' was changed to '?'
-- the value is undefined or not given.

data item '_exptl_crystal_density_meas' value 'not measured' was
changed to '?' -- the value is perceived as not measured.

Automatic conversion script
Id: cif_fix_values 8170 2020-07-09 18:12:32Z antanas 

 Adding full bibliography for 7246996.cif.
;
_cod_original_sg_symbol_H-M P31c
_cod_database_code 7246996

loop_
_symmetry_equiv_pos_as_xyz
'x, y, z'
'-y, x-y, z'
'-x+y, -x, z'
'y, x, z+1/2'
'-x, -x+y, z+1/2'
'x-y, -y, z+1/2'

loop_
_atom_site_label
_atom_site_type_symbol
_atom_site_fract_x
_atom_site_fract_y
_atom_site_fract_z
_atom_site_U_iso_or_equiv
_atom_site_adp_type
_atom_site_occupancy
_atom_site_symmetry_multiplicity
_atom_site_calc_flag
_atom_site_refinement_flags
_atom_site_disorder_assembly
_atom_site_disorder_group
I1 I 0.6667 0.3333 0.13162(5) 0.0196(2) Uani 1 3 d S . .
Ta Ta 0.6667 0.3333 0.38072(3) 0.01008(12) Uani 1 3 d S . .
Cs1 Cs 1.3333 0.6667 0.35321(6) 0.0290(3) Uani 1 3 d S . .
I2 I 0.88012(7) 0.67265(7) 0.26158(2) 0.01160(13) Uani 1 1 d . . .
I3 I 0.45888(8) 0.00075(7) 0.00020(2) 0.01239(13) Uani 1 1 d . . .
Cs2 Cs 1.3333 0.6667 0.15339(7) 0.0330(3) Uani 1 3 d S . .
Cs3 Cs 1.0000 0.0000 -0.08599(6) 0.0300(3) Uani 1 3 d S . .
I5 I 1.0000 0.0000 0.12891(5) 0.0206(2) Uani 1 3 d S . .
O1 O 1.1750(13) 0.2135(12) 0.1656(3) 0.0295(18) Uani 1 1 d . . .
O2 O 0.7740(10) 0.5654(9) 0.3326(3) 0.0180(14) Uani 1 1 d . . .
O3 O 0.4566(9) -0.1020(9) -0.0728(3) 0.0148(13) Uani 1 1 d . . .
O4 O 0.9341(11) 0.4939(11) 0.2369(4) 0.0234(16) Uani 1 1 d . . .
O5 O 0.6588(13) 0.5291(12) 0.0964(4) 0.037(2) Uani 1 1 d . . .
O6 O 0.4101(11) 0.1771(11) -0.0290(3) 0.0219(15) Uani 1 1 d . . .
O7 O 0.2279(11) -0.1774(11) 0.0242(3) 0.0244(16) Uani 1 1 d . . .
O8 O 1.1050(11) 0.8446(11) 0.2931(3) 0.0221(15) Uani 1 1 d . . .

loop_
_atom_site_aniso_label
_atom_site_aniso_U_11
_atom_site_aniso_U_22
_atom_site_aniso_U_33
_atom_site_aniso_U_23
_atom_site_aniso_U_13
_atom_site_aniso_U_12
I1 0.0254(3) 0.0254(3) 0.0081(4) 0.000 0.000 0.01270(17)
Ta 0.01056(16) 0.01056(16) 0.0091(2) 0.000 0.000 0.00528(8)
Cs1 0.0319(4) 0.0319(4) 0.0230(6) 0.000 0.000 0.0160(2)
I2 0.0122(3) 0.0086(2) 0.0131(3) 0.0005(2) 0.00052(19) 0.0045(2)
I3 0.0132(3) 0.0092(2) 0.0134(3) -0.00077(18) 0.00017(19) 0.0046(2)
Cs2 0.0329(4) 0.0329(4) 0.0331(7) 0.000 0.000 0.0164(2)
Cs3 0.0323(4) 0.0323(4) 0.0253(6) 0.000 0.000 0.0162(2)
I5 0.0263(4) 0.0263(4) 0.0093(5) 0.000 0.000 0.01314(18)
O1 0.029(4) 0.031(4) 0.023(4) 0.003(3) -0.011(3) 0.011(4)
O2 0.026(4) 0.012(3) 0.015(3) 0.005(2) 0.001(3) 0.008(3)
O3 0.022(3) 0.009(3) 0.010(3) -0.005(2) 0.000(2) 0.005(3)
O4 0.021(4) 0.015(3) 0.037(5) 0.007(3) 0.016(3) 0.012(3)
O5 0.054(6) 0.028(4) 0.032(5) 0.002(4) -0.012(4) 0.022(4)
O6 0.026(4) 0.018(3) 0.026(4) -0.002(3) -0.005(3) 0.014(3)
O7 0.028(4) 0.015(3) 0.020(4) 0.003(3) 0.009(3) 0.003(3)
O8 0.023(4) 0.024(4) 0.020(4) 0.001(3) 0.002(3) 0.012(3)

loop_
_atom_type_symbol
_atom_type_description
_atom_type_scat_dispersion_real
_atom_type_scat_dispersion_imag
_atom_type_scat_source
Cs Cs -0.3680 2.1192 'International Tables Vol C Tables 4.2.6.8 and 6.1.1.4'
Ta Ta -0.7052 6.5227 'International Tables Vol C Tables 4.2.6.8 and 6.1.1.4'
I I -0.4742 1.8119 'International Tables Vol C Tables 4.2.6.8 and 6.1.1.4'
O O 0.0106 0.0060 'International Tables Vol C Tables 4.2.6.8 and 6.1.1.4'

loop_
_geom_angle_atom_site_label_1
_geom_angle_atom_site_label_2
_geom_angle_atom_site_label_3
_geom_angle
_geom_angle_site_symmetry_1
_geom_angle_site_symmetry_3
_geom_angle_publ_flag
O5 I1 O5 100.9(4) 3_665 2_655 ?
O5 I1 O5 100.9(4) 3_665 . ?
O5 I1 O5 100.9(4) 2_655 . ?
O3 Ta O3 91.9(3) 4_655 6 ?
O3 Ta O3 91.9(3) 4_655 5_665 ?
O3 Ta O3 91.9(3) 6 5_665 ?
O3 Ta O2 88.5(3) 4_655 3_665 ?
O3 Ta O2 88.9(3) 6 3_665 ?
O3 Ta O2 179.1(3) 5_665 3_665 ?
O3 Ta O2 179.1(3) 4_655 2_655 ?
O3 Ta O2 88.5(3) 6 2_655 ?
O3 Ta O2 88.9(3) 5_665 2_655 ?
O2 Ta O2 90.7(3) 3_665 2_655 ?
O3 Ta O2 88.9(3) 4_655 . ?
O3 Ta O2 179.1(3) 6 . ?
O3 Ta O2 88.5(3) 5_665 . ?
O2 Ta O2 90.7(3) 3_665 . ?
O2 Ta O2 90.7(3) 2_655 . ?
O8 Cs1 O8 101.88(17) . 2_755 ?
O8 Cs1 O8 101.88(17) . 3_775 ?
O8 Cs1 O8 101.88(17) 2_755 3_775 ?
O8 Cs1 O6 83.59(18) . 6_665 ?
O8 Cs1 O6 134.00(18) 2_755 6_665 ?
O8 Cs1 O6 121.88(17) 3_775 6_665 ?
O8 Cs1 O6 134.00(18) . 5_765 ?
O8 Cs1 O6 121.88(17) 2_755 5_765 ?
O8 Cs1 O6 83.59(19) 3_775 5_765 ?
O6 Cs1 O6 56.7(2) 6_665 5_765 ?
O8 Cs1 O6 121.88(17) . 4_655 ?
O8 Cs1 O6 83.59(19) 2_755 4_655 ?
O8 Cs1 O6 134.00(18) 3_775 4_655 ?
O6 Cs1 O6 56.7(2) 6_665 4_655 ?
O6 Cs1 O6 56.7(2) 5_765 4_655 ?
O8 Cs1 O3 83.85(17) . 6_665 ?
O8 Cs1 O3 174.27(17) 2_755 6_665 ?
O8 Cs1 O3 76.66(17) 3_775 6_665 ?
O6 Cs1 O3 46.06(17) 6_665 6_665 ?
O6 Cs1 O3 52.61(16) 5_765 6_665 ?
O6 Cs1 O3 93.44(17) 4_655 6_665 ?
O8 Cs1 O3 76.66(17) . 4_655 ?
O8 Cs1 O3 83.85(17) 2_755 4_655 ?
O8 Cs1 O3 174.27(17) 3_775 4_655 ?
O6 Cs1 O3 52.61(16) 6_665 4_655 ?
O6 Cs1 O3 93.44(17) 5_765 4_655 ?
O6 Cs1 O3 46.06(17) 4_655 4_655 ?
O3 Cs1 O3 97.64(14) 6_665 4_655 ?
O8 Cs1 O3 174.27(17) . 5_765 ?
O8 Cs1 O3 76.66(17) 2_755 5_765 ?
O8 Cs1 O3 83.85(17) 3_775 5_765 ?
O6 Cs1 O3 93.44(17) 6_665 5_765 ?
O6 Cs1 O3 46.06(17) 5_765 5_765 ?
O6 Cs1 O3 52.61(16) 4_655 5_765 ?
O3 Cs1 O3 97.64(14) 6_665 5_765 ?
O3 Cs1 O3 97.64(14) 4_655 5_765 ?
O8 Cs1 I3 94.72(14) . 6_665 ?
O8 Cs1 I3 150.46(14) 2_755 6_665 ?
O8 Cs1 I3 98.33(14) 3_775 6_665 ?
O6 Cs1 I3 24.39(12) 6_665 6_665 ?
O6 Cs1 I3 39.75(13) 5_765 6_665 ?
O6 Cs1 I3 66.87(13) 4_655 6_665 ?
O3 Cs1 I3 26.87(10) 6_665 6_665 ?
O3 Cs1 I3 76.37(11) 4_655 6_665 ?
O3 Cs1 I3 84.38(11) 5_765 6_665 ?
O8 Cs1 I3 98.33(14) . 4_655 ?
O8 Cs1 I3 94.72(14) 2_755 4_655 ?
O8 Cs1 I3 150.46(14) 3_775 4_655 ?
O6 Cs1 I3 39.75(13) 6_665 4_655 ?
O6 Cs1 I3 66.87(13) 5_765 4_655 ?
O6 Cs1 I3 24.39(12) 4_655 4_655 ?
O3 Cs1 I3 84.38(11) 6_665 4_655 ?
O3 Cs1 I3 26.87(10) 4_655 4_655 ?
O3 Cs1 I3 76.37(11) 5_765 4_655 ?
I3 Cs1 I3 58.45(2) 6_665 4_655 ?
O8 Cs1 I3 150.46(14) . 5_765 ?
O8 Cs1 I3 98.33(14) 2_755 5_765 ?
O8 Cs1 I3 94.72(14) 3_775 5_765 ?
O6 Cs1 I3 66.87(13) 6_665 5_765 ?
O6 Cs1 I3 24.39(12) 5_765 5_765 ?
O6 Cs1 I3 39.75(13) 4_655 5_765 ?
O3 Cs1 I3 76.37(11) 6_665 5_765 ?
O3 Cs1 I3 84.38(11) 4_655 5_765 ?
O3 Cs1 I3 26.87(10) 5_765 5_765 ?
I3 Cs1 I3 58.45(2) 6_665 5_765 ?
I3 Cs1 I3 58.45(2) 4_655 5_765 ?
O4 I2 O8 101.2(4) . . ?
O4 I2 O2 98.8(3) . . ?
O8 I2 O2 92.5(3) . . ?
O4 I2 Cs3 134.2(3) . 4_655 ?
O8 I2 Cs3 49.4(2) . 4_655 ?
O2 I2 Cs3 56.7(2) . 4_655 ?
O4 I2 Cs1 66.4(3) . . ?
O8 I2 Cs1 42.5(2) . . ?
O2 I2 Cs1 75.2(2) . . ?
Cs3 I2 Cs1 69.809(16) 4_655 . ?
O4 I2 Cs2 44.1(2) . . ?
O8 I2 Cs2 74.1(2) . . ?
O2 I2 Cs2 133.3(2) . . ?
Cs3 I2 Cs2 123.288(17) 4_655 . ?
Cs1 I2 Cs2 64.74(2) . . ?
O7 I3 O6 101.8(4) . . ?
O7 I3 O3 98.9(3) . . ?
O6 I3 O3 92.6(3) . . ?
O7 I3 O5 81.8(3) . 2_655 ?
O6 I3 O5 89.5(3) . 2_655 ?
O3 I3 O5 177.6(3) . 2_655 ?
O7 I3 Cs1 134.6(3) . 4_544 ?
O6 I3 Cs1 49.5(2) . 4_544 ?
O3 I3 Cs1 56.63(19) . 4_544 ?
O5 I3 Cs1 124.4(2) 2_655 4_544 ?
O7 I3 Cs3 65.5(3) . 1_455 ?
O6 I3 Cs3 43.7(2) . 1_455 ?
O3 I3 Cs3 75.6(2) . 1_455 ?
O5 I3 Cs3 106.7(2) 2_655 1_455 ?
Cs1 I3 Cs3 71.093(16) 4_544 1_455 ?
O7 I3 Cs2 53.6(3) . 1_445 ?
O6 I3 Cs2 137.8(2) . 1_445 ?
O3 I3 Cs2 122.1(2) . 1_445 ?
O5 I3 Cs2 56.5(2) 2_655 1_445 ?
Cs1 I3 Cs2 170.862(15) 4_544 1_445 ?
Cs3 I3 Cs2 117.885(18) 1_455 1_445 ?
O1 Cs2 O1 119.22(4) 3_775 2_755 ?
O1 Cs2 O1 119.22(4) 3_775 . ?
O1 Cs2 O1 119.22(4) 2_755 . ?
O1 Cs2 O4 74.2(2) 3_775 3_775 ?
O1 Cs2 O4 51.60(18) 2_755 3_775 ?
O1 Cs2 O4 137.8(2) . 3_775 ?
O1 Cs2 O4 51.60(18) 3_775 . ?
O1 Cs2 O4 137.8(2) 2_755 . ?
O1 Cs2 O4 74.2(2) . . ?
O4 Cs2 O4 90.5(2) 3_775 . ?
O1 Cs2 O4 137.8(2) 3_775 2_755 ?
O1 Cs2 O4 74.2(2) 2_755 2_755 ?
O1 Cs2 O4 51.60(18) . 2_755 ?
O4 Cs2 O4 90.5(2) 3_775 2_755 ?
O4 Cs2 O4 90.5(2) . 2_755 ?
O1 Cs2 O7 65.11(19) 3_775 1_665 ?
O1 Cs2 O7 101.5(2) 2_755 1_665 ?
O1 Cs2 O7 116.71(18) . 1_665 ?
O4 Cs2 O7 105.3(2) 3_775 1_665 ?
O4 Cs2 O7 106.79(19) . 1_665 ?
O4 Cs2 O7 156.2(2) 2_755 1_665 ?
O1 Cs2 O7 101.5(2) 3_775 2_655 ?
O1 Cs2 O7 116.71(18) 2_755 2_655 ?
O1 Cs2 O7 65.11(19) . 2_655 ?
O4 Cs2 O7 156.2(2) 3_775 2_655 ?
O4 Cs2 O7 105.3(2) . 2_655 ?
O4 Cs2 O7 106.79(19) 2_755 2_655 ?
O7 Cs2 O7 53.5(2) 1_665 2_655 ?
O1 Cs2 O7 116.71(18) 3_775 3_765 ?
O1 Cs2 O7 65.11(19) 2_755 3_765 ?
O1 Cs2 O7 101.5(2) . 3_765 ?
O4 Cs2 O7 106.79(19) 3_775 3_765 ?
O4 Cs2 O7 156.2(2) . 3_765 ?
O4 Cs2 O7 105.3(2) 2_755 3_765 ?
O7 Cs2 O7 53.5(2) 1_665 3_765 ?
O7 Cs2 O7 53.5(2) 2_655 3_765 ?
O1 Cs2 O5 67.5(2) 3_775 3_665 ?
O1 Cs2 O5 162.9(2) 2_755 3_665 ?
O1 Cs2 O5 61.7(2) . 3_665 ?
O4 Cs2 O5 140.83(18) 3_775 3_665 ?
O4 Cs2 O5 59.2(2) . 3_665 ?
O4 Cs2 O5 112.10(18) 2_755 3_665 ?
O7 Cs2 O5 66.08(19) 1_665 3_665 ?
O7 Cs2 O5 46.76(19) 2_655 3_665 ?
O7 Cs2 O5 97.82(19) 3_765 3_665 ?
O1 Cs2 O5 61.7(2) 3_775 2_765 ?
O1 Cs2 O5 67.5(2) 2_755 2_765 ?
O1 Cs2 O5 162.9(2) . 2_765 ?
O4 Cs2 O5 59.2(2) 3_775 2_765 ?
O4 Cs2 O5 112.10(18) . 2_765 ?
O4 Cs2 O5 140.83(18) 2_755 2_765 ?
O7 Cs2 O5 46.76(19) 1_665 2_765 ?
O7 Cs2 O5 97.82(19) 2_655 2_765 ?
O7 Cs2 O5 66.08(19) 3_765 2_765 ?
O5 Cs2 O5 106.98(15) 3_665 2_765 ?
O1 Cs2 O5 162.9(2) 3_775 1_655 ?
O1 Cs2 O5 61.7(2) 2_755 1_655 ?
O1 Cs2 O5 67.5(2) . 1_655 ?
O4 Cs2 O5 112.10(18) 3_775 1_655 ?
O4 Cs2 O5 140.83(18) . 1_655 ?
O4 Cs2 O5 59.2(2) 2_755 1_655 ?
O7 Cs2 O5 97.82(19) 1_665 1_655 ?
O7 Cs2 O5 66.08(19) 2_655 1_655 ?
O7 Cs2 O5 46.76(19) 3_765 1_655 ?
O5 Cs2 O5 106.98(15) 3_665 1_655 ?
O5 Cs2 O5 106.98(15) 2_765 1_655 ?
O6 Cs3 O6 103.55(17) 1_655 2_655 ?
O6 Cs3 O6 103.55(17) 1_655 3_655 ?
O6 Cs3 O6 103.55(17) 2_655 3_655 ?
O6 Cs3 O8 120.98(17) 1_655 5_754 ?
O6 Cs3 O8 132.53(18) 2_655 5_754 ?
O6 Cs3 O8 82.49(19) 3_655 5_754 ?
O6 Cs3 O8 132.53(18) 1_655 4_544 ?
O6 Cs3 O8 82.49(19) 2_655 4_544 ?
O6 Cs3 O8 120.98(17) 3_655 4_544 ?
O8 Cs3 O8 56.1(2) 5_754 4_544 ?
O6 Cs3 O8 82.49(19) 1_655 6_664 ?
O6 Cs3 O8 120.98(17) 2_655 6_664 ?
O6 Cs3 O8 132.53(18) 3_655 6_664 ?
O8 Cs3 O8 56.1(2) 5_754 6_664 ?
O8 Cs3 O8 56.1(2) 4_544 6_664 ?
O6 Cs3 O2 171.16(18) 1_655 4_544 ?
O6 Cs3 O2 84.78(18) 2_655 4_544 ?
O6 Cs3 O2 76.92(18) 3_655 4_544 ?
O8 Cs3 O2 50.19(16) 5_754 4_544 ?
O8 Cs3 O2 44.73(17) 4_544 4_544 ?
O8 Cs3 O2 90.72(17) 6_664 4_544 ?
O6 Cs3 O2 84.78(18) 1_655 6_664 ?
O6 Cs3 O2 76.92(18) 2_655 6_664 ?
O6 Cs3 O2 171.16(18) 3_655 6_664 ?
O8 Cs3 O2 90.72(17) 5_754 6_664 ?
O8 Cs3 O2 50.19(16) 4_544 6_664 ?
O8 Cs3 O2 44.73(17) 6_664 6_664 ?
O2 Cs3 O2 94.39(15) 4_544 6_664 ?
O6 Cs3 O2 76.92(18) 1_655 5_754 ?
O6 Cs3 O2 171.16(18) 2_655 5_754 ?
O6 Cs3 O2 84.78(18) 3_655 5_754 ?
O8 Cs3 O2 44.73(17) 5_754 5_754 ?
O8 Cs3 O2 90.72(17) 4_544 5_754 ?
O8 Cs3 O2 50.19(16) 6_664 5_754 ?
O2 Cs3 O2 94.39(15) 4_544 5_754 ?
O2 Cs3 O2 94.39(15) 6_664 5_754 ?
O6 Cs3 I3 22.95(13) 1_655 1_655 ?
O6 Cs3 I3 117.02(14) 2_655 1_655 ?
O6 Cs3 I3 82.08(13) 3_655 1_655 ?
O8 Cs3 I3 110.45(13) 5_754 1_655 ?
O8 Cs3 I3 147.00(13) 4_544 1_655 ?
O8 Cs3 I3 90.99(13) 6_664 1_655 ?
O2 Cs3 I3 152.90(12) 4_544 1_655 ?
O2 Cs3 I3 105.70(11) 6_664 1_655 ?
O2 Cs3 I3 66.56(11) 5_754 1_655 ?
O6 Cs3 I3 82.08(13) 1_655 2_655 ?
O6 Cs3 I3 22.95(13) 2_655 2_655 ?
O6 Cs3 I3 117.02(14) 3_655 2_655 ?
O8 Cs3 I3 147.00(13) 5_754 2_655 ?
O8 Cs3 I3 90.99(13) 4_544 2_655 ?
O8 Cs3 I3 110.45(13) 6_664 2_655 ?
O2 Cs3 I3 105.70(11) 4_544 2_655 ?
O2 Cs3 I3 66.56(11) 6_664 2_655 ?
O2 Cs3 I3 152.90(12) 5_754 2_655 ?
I3 Cs3 I3 99.00(2) 1_655 2_655 ?
O6 Cs3 I3 117.02(14) 1_655 3_655 ?
O6 Cs3 I3 82.08(13) 2_655 3_655 ?
O6 Cs3 I3 22.95(13) 3_655 3_655 ?
O8 Cs3 I3 90.99(13) 5_754 3_655 ?
O8 Cs3 I3 110.45(13) 4_544 3_655 ?
O8 Cs3 I3 147.00(13) 6_664 3_655 ?
O2 Cs3 I3 66.56(11) 4_544 3_655 ?
O2 Cs3 I3 152.90(12) 6_664 3_655 ?
O2 Cs3 I3 105.70(11) 5_754 3_655 ?
I3 Cs3 I3 99.00(2) 1_655 3_655 ?
I3 Cs3 I3 99.00(2) 2_655 3_655 ?
O1 I5 O1 99.3(3) . 2_645 ?
O1 I5 O1 99.3(3) . 3_765 ?
O1 I5 O1 99.3(3) 2_645 3_765 ?
I5 O1 Cs2 135.7(3) . . ?
I2 O2 Ta 145.8(4) . . ?
I2 O2 Cs3 97.4(2) . 4_655 ?
Ta O2 Cs3 113.1(3) . 4_655 ?
I3 O3 Ta 144.2(4) . 4_544 ?
I3 O3 Cs1 96.5(2) . 4_544 ?
Ta O3 Cs1 116.4(3) 4_544 4_544 ?
I2 O4 Cs2 114.5(3) . . ?
I1 O5 I3 129.2(5) . 3_665 ?
I1 O5 Cs2 116.9(4) . 1_455 ?
I3 O5 Cs2 88.5(3) 3_665 1_455 ?
I3 O6 Cs3 113.4(3) . 1_455 ?
I3 O6 Cs1 106.1(3) . 4_544 ?
Cs3 O6 Cs1 97.8(2) 1_455 4_544 ?
I3 O7 Cs2 102.5(3) . 1_445 ?
I2 O8 Cs1 115.0(3) . . ?
I2 O8 Cs3 106.7(3) . 4_655 ?
Cs1 O8 Cs3 96.2(2) . 4_655 ?

loop_
_geom_bond_atom_site_label_1
_geom_bond_atom_site_label_2
_geom_bond_distance
_geom_bond_site_symmetry_2
_geom_bond_publ_flag
I1 O5 1.812(8) 3_665 ?
I1 O5 1.812(8) 2_655 ?
I1 O5 1.812(8) . ?
Ta O3 1.952(6) 4_655 ?
Ta O3 1.952(6) 6 ?
Ta O3 1.952(6) 5_665 ?
Ta O2 1.978(6) 3_665 ?
Ta O2 1.978(6) 2_655 ?
Ta O2 1.978(6) . ?
Cs1 O8 3.178(8) . ?
Cs1 O8 3.178(8) 2_755 ?
Cs1 O8 3.178(8) 3_775 ?
Cs1 O6 3.299(8) 6_665 ?
Cs1 O6 3.299(8) 5_765 ?
Cs1 O6 3.299(8) 4_655 ?
Cs1 O3 3.504(7) 6_665 ?
Cs1 O3 3.504(6) 4_655 ?
Cs1 O3 3.504(6) 5_765 ?
Cs1 I3 4.1690(14) 6_665 ?
Cs1 I3 4.1690(14) 4_655 ?
Cs1 I3 4.1690(14) 5_765 ?
I2 O4 1.800(7) . ?
I2 O8 1.803(8) . ?
I2 O2 1.874(7) . ?
I2 Cs3 4.2568(13) 4_655 ?
I2 Cs2 4.4726(10) . ?
I3 O7 1.784(7) . ?
I3 O6 1.792(7) . ?
I3 O3 1.896(6) . ?
I3 O5 2.465(9) 2_655 ?
I3 Cs1 4.1690(14) 4_544 ?
I3 Cs3 4.2181(8) 1_455 ?
I3 Cs2 4.2957(14) 1_445 ?
Cs2 O1 3.230(8) 3_775 ?
Cs2 O1 3.230(9) 2_755 ?
Cs2 O1 3.230(8) . ?
Cs2 O4 3.417(7) 3_775 ?
Cs2 O4 3.417(7) . ?
Cs2 O4 3.417(7) 2_755 ?
Cs2 O7 3.541(8) 1_665 ?
Cs2 O7 3.541(8) 2_655 ?
Cs2 O7 3.541(8) 3_765 ?
Cs2 O5 3.584(10) 3_665 ?
Cs2 O5 3.584(10) 2_765 ?
Cs2 O5 3.584(10) 1_655 ?
Cs3 O6 3.173(7) 1_655 ?
Cs3 O6 3.173(7) 2_655 ?
Cs3 O6 3.173(7) 3_655 ?
Cs3 O8 3.373(8) 5_754 ?
Cs3 O8 3.373(8) 4_544 ?
Cs3 O8 3.373(8) 6_664 ?
Cs3 O2 3.589(7) 4_544 ?
Cs3 O2 3.589(7) 6_664 ?
Cs3 O2 3.589(7) 5_754 ?
Cs3 I3 4.2181(8) 1_655 ?
Cs3 I3 4.2181(8) 2_655 ?
Cs3 I3 4.2181(8) 3_655 ?
I5 O1 1.810(8) . ?
I5 O1 1.810(8) 2_645 ?
I5 O1 1.810(8) 3_765 ?
O2 Cs3 3.589(7) 4_655 ?
O3 Ta 1.952(6) 4_544 ?
O3 Cs1 3.504(6) 4_544 ?
O5 I3 2.465(9) 3_665 ?
O5 Cs2 3.584(10) 1_455 ?
O6 Cs3 3.173(7) 1_455 ?
O6 Cs1 3.299(8) 4_544 ?
O7 Cs2 3.541(8) 1_445 ?
O8 Cs3 3.373(8) 4_655 ?
